data_7060080
loop_
_publ_author_name
'Mironova, Olga A.'
'Ryadun, Aleksey A.'
'Sukhikh, Taisiya S.'
'Konchenko, Sergey N.'
'Pushkarevsky, Nikolay A.'

_publ_section_title
;
 Synthesis and luminescence studies of lanthanide complexes (Gd, Tb, Dy)
 with phenyl- and 2-pyridylthiolates supported by a bulky \b-diketiminate
 ligand. Impact of the ligand environment on terbium(iii) emission
;
_journal_issue 45
_journal_name_full 'New Journal of Chemistry'
_journal_page_first 19769
_journal_page_last 19779
_journal_paper_doi 10.1039/D0NJ04201C
_journal_volume 44
_journal_year 2020
_chemical_formula_moiety 'C39 H49 Dy N4 S2, 0.34(C4 H8 O)'
_chemical_formula_sum 'C40.38 H51.76 Dy N4 O0.34 S2'
_chemical_formula_weight 825.28
_space_group_crystal_system monoclinic
_space_group_IT_number 14
_space_group_name_Hall '-P 2yn'
_space_group_name_H-M_alt 'P 1 21/n 1'
_atom_sites_solution_hydrogens geom
_atom_sites_solution_primary dual
_audit_creation_date 2020-10-01
_audit_creation_method
;
Olex2 1.2
(compiled 2018.05.29 svn.r3508 for OlexSys, GUI svn.r5506)
;
_audit_update_record
;
2020-10-01 deposited with the CCDC.	2020-10-20 downloaded from the CCDC.
;
_cell_angle_alpha 90
_cell_angle_beta 93.257(2)
_cell_angle_gamma 90
_cell_formula_units_Z 4
_cell_length_a 12.8956(5)
_cell_length_b 19.6998(7)
_cell_length_c 15.2240(7)
_cell_measurement_reflns_used 9978
_cell_measurement_temperature 150(2)
_cell_measurement_theta_max 25.73
_cell_measurement_theta_min 2.26
_cell_volume 3861.3(3)
_computing_cell_refinement 'Bruker SAINT'
_computing_data_collection 'Bruker APEX2'
_computing_data_reduction 'Bruker SAINT'
_computing_molecular_graphics 'Olex2 (Dolomanov et al., 2009)'
_computing_publication_material 'Olex2 (Dolomanov et al., 2009)'
_computing_structure_refinement 'ShelXL (Sheldrick, 2015)'
_computing_structure_solution 'ShelXT (Sheldrick, 2015)'
_diffrn_ambient_temperature 150(2)
_diffrn_detector CCD
_diffrn_detector_area_resol_mean 8.33
_diffrn_detector_type 'Bruker APEXII CCD area detector'
_diffrn_measured_fraction_theta_full 0.999
_diffrn_measured_fraction_theta_max 0.998
_diffrn_measurement_device '\k-geometry diffractometer'
_diffrn_measurement_device_type 'Bruker APEX-II CCD'
_diffrn_measurement_method '\f and \w scans'
_diffrn_radiation_monochromator graphite
_diffrn_radiation_type MoK\a
_diffrn_radiation_wavelength 0.71073
_diffrn_reflns_av_R_equivalents 0.0301
_diffrn_reflns_av_unetI/netI 0.0325
_diffrn_reflns_Laue_measured_fraction_full 0.999
_diffrn_reflns_Laue_measured_fraction_max 0.998
_diffrn_reflns_limit_h_max 15
_diffrn_reflns_limit_h_min -15
_diffrn_reflns_limit_k_max 24
_diffrn_reflns_limit_k_min -22
_diffrn_reflns_limit_l_max 14
_diffrn_reflns_limit_l_min -18
_diffrn_reflns_number 29367
_diffrn_reflns_point_group_measured_fraction_full 0.999
_diffrn_reflns_point_group_measured_fraction_max 0.998
_diffrn_reflns_theta_full 25.242
_diffrn_reflns_theta_max 25.728
_diffrn_reflns_theta_min 1.692
_diffrn_source 'sealed tube'
_exptl_absorpt_coefficient_mu 2.077
_exptl_absorpt_correction_T_max 0.7453
_exptl_absorpt_correction_T_min 0.6571
_exptl_absorpt_correction_type multi-scan
_exptl_absorpt_process_details
'SADABS-2012/1 (Bruker,2012) was used for absorption correction. wR2(int) was 0.0565 before and 0.0419 after correction. The Ratio of minimum to maximum transmission is 0.8817. The \l/2 correction factor is 0.0015.'
_exptl_crystal_colour colourless
_exptl_crystal_colour_primary colourless
_exptl_crystal_density_diffrn 1.420
_exptl_crystal_description block
_exptl_crystal_F_000 1691
_exptl_crystal_size_max 0.27
_exptl_crystal_size_mid 0.19
_exptl_crystal_size_min 0.15
_refine_diff_density_max 0.420
_refine_diff_density_min -0.412
_refine_diff_density_rms 0.076
_refine_ls_extinction_method none
_refine_ls_goodness_of_fit_ref 1.025
_refine_ls_hydrogen_treatment constr
_refine_ls_matrix_type full
_refine_ls_number_parameters 446
_refine_ls_number_reflns 7362
_refine_ls_number_restraints 6
_refine_ls_restrained_S_all 1.025
_refine_ls_R_factor_all 0.0331
_refine_ls_R_factor_gt 0.0239
_refine_ls_shift/su_max 0.003
_refine_ls_shift/su_mean 0.000
_refine_ls_structure_factor_coef Fsqd
_refine_ls_weighting_details 'w=1/[\s^2^(Fo^2^)+(0.0156P)^2^+3.4001P] where P=(Fo^2^+2Fc^2^)/3'
_refine_ls_weighting_scheme calc
_refine_ls_wR_factor_gt 0.0462
_refine_ls_wR_factor_ref 0.0491
_reflns_Friedel_coverage 0.000
_reflns_number_gt 6282
_reflns_number_total 7362
_reflns_threshold_expression 'I > 2\s(I)'
_cod_data_source_file d0nj04201c2.cif
_cod_data_source_block moa44
_cod_depositor_comments 'Adding full bibliography for 7060074--7060081.cif.'
_cod_database_code 7060080
_shelx_shelxl_version_number 2017/1
_shelx_space_group_comment
;
The symmetry employed for this shelxl refinement is uniquely defined
by the following loop, which should always be used as a source of
symmetry information in preference to the above space-group names.
They are only intended as comments.
;
_shelx_estimated_absorpt_t_max 0.746
_shelx_estimated_absorpt_t_min 0.604
_olex2_refinement_description
;
1. Fixed Uiso
 At 1.2 times of:
  All C(H) groups, All C(H,H) groups
 At 1.5 times of:
  All C(H,H,H) groups
2. Restrained distances
 C1S-C2S \\sim C2S-C3S \\sim C3S-C4S
 with sigma of 0.02
 C2S-C4S \\sim C1S-C3S
 with sigma of 0.04
 O1S-C1S \\sim O1S-C4S
 with sigma of 0.02
 O1S-C2S \\sim O1S-C3S
 with sigma of 0.04
3. Others
 Sof(O1S)=Sof(C1S)=Sof(H1SA)=Sof(H1SB)=Sof(C2S)=Sof(H2SA)=Sof(H2SB)=Sof(C3S)=
 Sof(H3SA)=Sof(H3SB)=Sof(C4S)=Sof(H4SA)=Sof(H4SB)=FVAR(1)
4.a Ternary CH refined with riding coordinates:
 C12(H12), C15(H15), C24(H24), C27(H27)
4.b Secondary CH2 refined with riding coordinates:
 C1S(H1SA,H1SB), C2S(H2SA,H2SB), C3S(H3SA,H3SB), C4S(H4SA,H4SB)
4.c Aromatic/amide H refined with riding coordinates:
 C2(H2), C8(H8), C9(H9), C10(H10), C20(H20), C21(H21), C22(H22), C31(H31),
 C32(H32), C33(H33), C34(H34), C36(H36), C37(H37), C38(H38), C39(H39)
4.d Idealised Me refined as rotating group:
 C4(H4A,H4B,H4C), C5(H5A,H5B,H5C), C13(H13A,H13B,H13C), C14(H14A,H14B,H14C),
 C16(H16A,H16B,H16C), C17(H17A,H17B,H17C), C25(H25A,H25B,H25C), C26(H26A,H26B,
 H26C), C28(H28A,H28B,H28C), C29(H29A,H29B,H29C)
;
_olex2_submission_special_instructions 'No special instructions were received'

loop_
_space_group_symop_operation_xyz
'x, y, z'
'-x+1/2, y+1/2, -z+1/2'
'-x, -y, -z'
'x-1/2, -y-1/2, z-1/2'

loop_
_atom_site_label
_atom_site_type_symbol
_atom_site_fract_x
_atom_site_fract_y
_atom_site_fract_z
_atom_site_U_iso_or_equiv
_atom_site_adp_type
_atom_site_occupancy
_atom_site_site_symmetry_order
_atom_site_calc_flag
_atom_site_refinement_flags_posn
_atom_site_refinement_flags_adp
_atom_site_refinement_flags_occupancy
_atom_site_disorder_assembly
_atom_site_disorder_group
Dy1 Dy 0.57012(2) 0.61967(2) 0.24561(2) 0.01661(4) Uani 1 1 d . . . . .
S1 S 0.49637(6) 0.65495(4) 0.40433(4) 0.02816(16) Uani 1 1 d . . . . .
S2 S 0.68725(5) 0.51767(3) 0.17393(5) 0.02396(15) Uani 1 1 d . . . . .
N1 N 0.52725(15) 0.67015(10) 0.11233(13) 0.0172(5) Uani 1 1 d . . . . .
N2 N 0.41858(15) 0.56056(10) 0.20798(13) 0.0170(5) Uani 1 1 d . . . . .
N3 N 0.61723(16) 0.73115(10) 0.30998(14) 0.0219(5) Uani 1 1 d . . . . .
N4 N 0.74509(17) 0.59683(12) 0.30728(14) 0.0269(5) Uani 1 1 d . . . . .
C1 C 0.48347(19) 0.63607(13) 0.04384(16) 0.0194(6) Uani 1 1 d . . . . .
C2 C 0.4330(2) 0.57342(13) 0.05095(17) 0.0217(6) Uani 1 1 d . . . . .
H2 H 0.420908 0.549604 -0.002921 0.026 Uiso 1 1 calc R . . . .
C3 C 0.39774(19) 0.54053(12) 0.12503(17) 0.0198(6) Uani 1 1 d . . . . .
C4 C 0.4848(2) 0.66562(14) -0.04784(17) 0.0263(6) Uani 1 1 d . . . . .
H4A H 0.446950 0.708784 -0.050019 0.039 Uiso 1 1 calc GR . . . .
H4B H 0.451459 0.633836 -0.090173 0.039 Uiso 1 1 calc GR . . . .
H4C H 0.556774 0.673365 -0.062713 0.039 Uiso 1 1 calc GR . . . .
C5 C 0.3295(2) 0.47864(14) 0.10784(19) 0.0304(7) Uani 1 1 d . . . . .
H5A H 0.362776 0.438803 0.135794 0.046 Uiso 1 1 calc GR . . . .
H5B H 0.319907 0.470998 0.044288 0.046 Uiso 1 1 calc GR . . . .
H5C H 0.261800 0.486164 0.132322 0.046 Uiso 1 1 calc GR . . . .
C6 C 0.5688(2) 0.73722(13) 0.09733(16) 0.0201(6) Uani 1 1 d . . . . .
C7 C 0.5102(2) 0.79358(13) 0.12215(16) 0.0211(6) Uani 1 1 d . . . . .
C8 C 0.5499(2) 0.85822(14) 0.10764(17) 0.0271(6) Uani 1 1 d . . . . .
H8 H 0.510483 0.896995 0.122104 0.033 Uiso 1 1 calc R . . . .
C9 C 0.6455(2) 0.86683(14) 0.07262(18) 0.0295(7) Uani 1 1 d . . . . .
H9 H 0.670653 0.911234 0.062023 0.035 Uiso 1 1 calc R . . . .
C10 C 0.7041(2) 0.81131(14) 0.05313(17) 0.0276(6) Uani 1 1 d . . . . .
H10 H 0.770362 0.817907 0.030311 0.033 Uiso 1 1 calc R . . . .
C11 C 0.6686(2) 0.74538(13) 0.06603(16) 0.0225(6) Uani 1 1 d . . . . .
C12 C 0.4073(2) 0.78545(14) 0.16526(17) 0.0246(6) Uani 1 1 d . . . . .
H12 H 0.409848 0.740885 0.196757 0.030 Uiso 1 1 calc R . . . .
C13 C 0.3877(3) 0.84009(15) 0.23375(19) 0.0364(7) Uani 1 1 d . . . . .
H13A H 0.447940 0.843091 0.275848 0.055 Uiso 1 1 calc GR . . . .
H13B H 0.325880 0.828229 0.264997 0.055 Uiso 1 1 calc GR . . . .
H13C H 0.376886 0.883954 0.204287 0.055 Uiso 1 1 calc GR . . . .
C14 C 0.3164(2) 0.78208(17) 0.0967(2) 0.0399(8) Uani 1 1 d . . . . .
H14A H 0.312019 0.824796 0.063689 0.060 Uiso 1 1 calc GR . . . .
H14B H 0.251748 0.774836 0.126154 0.060 Uiso 1 1 calc GR . . . .
H14C H 0.327222 0.744426 0.056115 0.060 Uiso 1 1 calc GR . . . .
C15 C 0.7405(2) 0.68564(14) 0.05106(18) 0.0266(6) Uani 1 1 d . . . . .
H15 H 0.700297 0.642816 0.058641 0.032 Uiso 1 1 calc R . . . .
C16 C 0.8317(2) 0.68646(16) 0.1205(2) 0.0391(8) Uani 1 1 d . . . . .
H16A H 0.873116 0.727580 0.113341 0.059 Uiso 1 1 calc GR . . . .
H16B H 0.875250 0.646357 0.113031 0.059 Uiso 1 1 calc GR . . . .
H16C H 0.804798 0.685979 0.179437 0.059 Uiso 1 1 calc GR . . . .
C17 C 0.7829(2) 0.68480(15) -0.04062(19) 0.0338(7) Uani 1 1 d . . . . .
H17A H 0.724940 0.686304 -0.085137 0.051 Uiso 1 1 calc GR . . . .
H17B H 0.823083 0.643191 -0.048025 0.051 Uiso 1 1 calc GR . . . .
H17C H 0.827726 0.724370 -0.047512 0.051 Uiso 1 1 calc GR . . . .
C18 C 0.35860(19) 0.53445(12) 0.27743(16) 0.0191(6) Uani 1 1 d . . . . .
C19 C 0.39278(19) 0.47805(12) 0.32792(17) 0.0207(6) Uani 1 1 d . . . . .
C20 C 0.3376(2) 0.45970(13) 0.39979(18) 0.0257(6) Uani 1 1 d . . . . .
H20 H 0.360319 0.421961 0.434645 0.031 Uiso 1 1 calc R . . . .
C21 C 0.2505(2) 0.49496(14) 0.42180(19) 0.0298(7) Uani 1 1 d . . . . .
H21 H 0.213762 0.481633 0.471329 0.036 Uiso 1 1 calc R . . . .
C22 C 0.2170(2) 0.54995(14) 0.37120(18) 0.0271(6) Uani 1 1 d . . . . .
H22 H 0.157015 0.574222 0.386707 0.033 Uiso 1 1 calc R . . . .
C23 C 0.2689(2) 0.57047(13) 0.29827(18) 0.0220(6) Uani 1 1 d . . . . .
C24 C 0.4896(2) 0.43849(13) 0.30755(19) 0.0262(6) Uani 1 1 d . . . . .
H24 H 0.512243 0.454385 0.249274 0.031 Uiso 1 1 calc R . . . .
C25 C 0.5781(2) 0.45305(16) 0.3766(2) 0.0360(7) Uani 1 1 d . . . . .
H25A H 0.588668 0.502189 0.381608 0.054 Uiso 1 1 calc GR . . . .
H25B H 0.642054 0.431541 0.358597 0.054 Uiso 1 1 calc GR . . . .
H25C H 0.560091 0.434726 0.433573 0.054 Uiso 1 1 calc GR . . . .
C26 C 0.4691(3) 0.36188(14) 0.3007(2) 0.0401(8) Uani 1 1 d . . . . .
H26A H 0.452937 0.344184 0.358504 0.060 Uiso 1 1 calc GR . . . .
H26B H 0.531031 0.338999 0.280756 0.060 Uiso 1 1 calc GR . . . .
H26C H 0.410301 0.353531 0.258454 0.060 Uiso 1 1 calc GR . . . .
C27 C 0.2290(2) 0.63104(14) 0.24443(19) 0.0288(7) Uani 1 1 d . . . . .
H27 H 0.285915 0.645669 0.206683 0.035 Uiso 1 1 calc R . . . .
C28 C 0.2028(3) 0.69052(17) 0.3007(2) 0.0635(12) Uani 1 1 d . . . . .
H28A H 0.144294 0.678705 0.336083 0.095 Uiso 1 1 calc GR . . . .
H28B H 0.183909 0.729440 0.263039 0.095 Uiso 1 1 calc GR . . . .
H28C H 0.263235 0.702245 0.339735 0.095 Uiso 1 1 calc GR . . . .
C29 C 0.1361(3) 0.61267(17) 0.1837(2) 0.0529(10) Uani 1 1 d . . . . .
H29A H 0.155855 0.577093 0.142903 0.079 Uiso 1 1 calc GR . . . .
H29B H 0.112659 0.652907 0.150386 0.079 Uiso 1 1 calc GR . . . .
H29C H 0.079810 0.596127 0.218663 0.079 Uiso 1 1 calc GR . . . .
C30 C 0.5757(2) 0.72517(13) 0.38915(17) 0.0223(6) Uani 1 1 d . . . . .
C31 C 0.5980(2) 0.77392(15) 0.45493(19) 0.0332(7) Uani 1 1 d . . . . .
H31 H 0.568805 0.770024 0.510620 0.040 Uiso 1 1 calc R . . . .
C32 C 0.6623(3) 0.82713(16) 0.4379(2) 0.0410(8) Uani 1 1 d . . . . .
H32 H 0.678818 0.859807 0.482374 0.049 Uiso 1 1 calc R . . . .
C33 C 0.7032(2) 0.83354(14) 0.3564(2) 0.0328(7) Uani 1 1 d . . . . .
H33 H 0.746871 0.870659 0.343558 0.039 Uiso 1 1 calc R . . . .
C34 C 0.6788(2) 0.78459(13) 0.29463(18) 0.0272(6) Uani 1 1 d . . . . .
H34 H 0.706541 0.788559 0.238377 0.033 Uiso 1 1 calc R . . . .
C35 C 0.7743(2) 0.54343(13) 0.25946(18) 0.0247(6) Uani 1 1 d . . . . .
C36 C 0.8706(2) 0.51248(15) 0.2791(2) 0.0359(8) Uani 1 1 d . . . . .
H36 H 0.891029 0.473956 0.246736 0.043 Uiso 1 1 calc R . . . .
C37 C 0.9349(2) 0.53840(16) 0.3454(2) 0.0439(9) Uani 1 1 d . . . . .
H37 H 1.000437 0.517686 0.358911 0.053 Uiso 1 1 calc R . . . .
C38 C 0.9060(2) 0.59397(17) 0.3925(2) 0.0399(8) Uani 1 1 d . . . . .
H38 H 0.951028 0.612791 0.437694 0.048 Uiso 1 1 calc R . . . .
C39 C 0.8095(2) 0.62152(16) 0.37212(19) 0.0351(7) Uani 1 1 d . . . . .
H39 H 0.787623 0.659345 0.405062 0.042 Uiso 1 1 calc R . . . .
O1S O 0.9052(8) 0.5256(5) -0.0284(6) 0.084(3) Uiso 0.345(3) 1 d D . P A -1
C1S C 0.9357(9) 0.5034(6) 0.0578(8) 0.050(4) Uiso 0.345(3) 1 d D . P A -1
H1SA H 0.878876 0.478273 0.084475 0.060 Uiso 0.345(3) 1 calc R . P A -1
H1SB H 0.956567 0.542190 0.096214 0.060 Uiso 0.345(3) 1 calc R . P A -1
C2S C 1.0278(7) 0.4570(5) 0.0433(6) 0.032(2) Uiso 0.345(3) 1 d D . P A -1
H2SA H 1.004736 0.411500 0.022625 0.038 Uiso 0.345(3) 1 calc R . P A -1
H2SB H 1.073240 0.452108 0.097596 0.038 Uiso 0.345(3) 1 calc R . P A -1
C3S C 1.0826(8) 0.4957(5) -0.0282(8) 0.037(3) Uiso 0.345(3) 1 d D . P A -1
H3SA H 1.115418 0.464026 -0.068777 0.045 Uiso 0.345(3) 1 calc R . P A -1
H3SB H 1.136172 0.526751 -0.001997 0.045 Uiso 0.345(3) 1 calc R . P A -1
C4S C 0.9937(9) 0.5353(7) -0.0757(9) 0.066(4) Uiso 0.345(3) 1 d D . P A -1
H4SA H 1.011236 0.584226 -0.078023 0.079 Uiso 0.345(3) 1 calc R . P A -1
H4SB H 0.981537 0.518493 -0.136723 0.079 Uiso 0.345(3) 1 calc R . P A -1

loop_
_atom_site_aniso_label
_atom_site_aniso_U_11
_atom_site_aniso_U_22
_atom_site_aniso_U_33
_atom_site_aniso_U_23
_atom_site_aniso_U_13
_atom_site_aniso_U_12
Dy1 0.01840(7) 0.01612(7) 0.01504(6) 0.00043(5) -0.00137(5) -0.00200(5)
S1 0.0369(4) 0.0279(4) 0.0202(3) -0.0009(3) 0.0063(3) -0.0059(3)
S2 0.0244(4) 0.0201(3) 0.0271(4) -0.0021(3) -0.0011(3) 0.0013(3)
N1 0.0193(11) 0.0167(11) 0.0158(11) -0.0003(9) 0.0015(9) -0.0042(9)
N2 0.0180(11) 0.0157(11) 0.0172(11) 0.0003(9) -0.0005(9) 0.0009(9)
N3 0.0273(12) 0.0193(12) 0.0188(12) 0.0005(9) -0.0023(10) -0.0030(10)
N4 0.0241(12) 0.0352(14) 0.0210(12) 0.0036(10) -0.0012(10) 0.0010(11)
C1 0.0188(13) 0.0209(14) 0.0186(13) -0.0015(11) 0.0035(11) 0.0040(11)
C2 0.0252(14) 0.0227(14) 0.0171(13) -0.0063(11) 0.0011(11) -0.0025(12)
C3 0.0181(13) 0.0153(13) 0.0258(15) -0.0029(11) 0.0004(11) 0.0018(11)
C4 0.0314(16) 0.0307(16) 0.0164(14) 0.0006(12) -0.0007(12) -0.0019(13)
C5 0.0324(16) 0.0287(16) 0.0303(16) -0.0067(13) 0.0031(13) -0.0103(13)
C6 0.0292(15) 0.0182(14) 0.0125(13) 0.0033(10) -0.0026(11) -0.0033(12)
C7 0.0290(15) 0.0186(14) 0.0152(13) 0.0021(11) -0.0034(11) -0.0011(12)
C8 0.0375(17) 0.0216(15) 0.0219(14) 0.0018(11) -0.0013(13) -0.0018(13)
C9 0.0461(18) 0.0186(15) 0.0237(15) 0.0025(11) 0.0015(14) -0.0091(13)
C10 0.0337(16) 0.0265(16) 0.0231(15) 0.0015(12) 0.0074(13) -0.0080(13)
C11 0.0303(15) 0.0211(14) 0.0161(13) 0.0012(11) 0.0008(12) -0.0031(12)
C12 0.0281(15) 0.0215(14) 0.0243(14) 0.0015(11) 0.0021(12) 0.0014(12)
C13 0.0474(19) 0.0317(18) 0.0308(17) -0.0052(13) 0.0096(14) 0.0026(15)
C14 0.0320(17) 0.055(2) 0.0327(18) -0.0049(15) 0.0011(14) 0.0053(15)
C15 0.0274(15) 0.0248(15) 0.0286(15) 0.0027(12) 0.0099(13) -0.0031(12)
C16 0.0346(18) 0.0436(19) 0.0398(19) 0.0045(15) 0.0071(15) 0.0049(15)
C17 0.0378(17) 0.0287(16) 0.0361(17) -0.0001(13) 0.0125(14) -0.0035(14)
C18 0.0205(13) 0.0174(13) 0.0194(13) -0.0017(11) 0.0008(11) -0.0083(11)
C19 0.0229(14) 0.0175(14) 0.0214(14) -0.0007(11) -0.0015(12) -0.0061(11)
C20 0.0323(16) 0.0197(14) 0.0250(15) 0.0022(12) 0.0001(13) -0.0053(12)
C21 0.0329(16) 0.0302(16) 0.0272(16) -0.0006(13) 0.0102(13) -0.0090(14)
C22 0.0237(15) 0.0260(15) 0.0322(16) -0.0028(13) 0.0065(13) -0.0027(12)
C23 0.0211(14) 0.0174(14) 0.0274(15) -0.0018(11) -0.0001(12) -0.0057(11)
C24 0.0271(15) 0.0219(15) 0.0297(16) 0.0067(12) 0.0028(13) 0.0002(12)
C25 0.0295(16) 0.0398(18) 0.0380(18) 0.0140(14) -0.0037(14) 0.0017(14)
C26 0.0473(19) 0.0224(16) 0.052(2) 0.0043(14) 0.0125(16) 0.0073(14)
C27 0.0217(14) 0.0280(16) 0.0373(17) 0.0057(13) 0.0076(13) 0.0025(13)
C28 0.101(3) 0.033(2) 0.054(2) -0.0064(17) -0.017(2) 0.029(2)
C29 0.070(2) 0.046(2) 0.040(2) 0.0077(17) -0.0166(18) 0.0025(19)
C30 0.0226(14) 0.0227(15) 0.0209(14) 0.0003(11) -0.0038(12) 0.0024(12)
C31 0.0407(18) 0.0372(18) 0.0215(15) -0.0101(13) 0.0003(13) -0.0009(15)
C32 0.051(2) 0.0332(18) 0.0383(19) -0.0171(15) -0.0065(16) -0.0070(16)
C33 0.0334(17) 0.0222(15) 0.0417(19) -0.0028(13) -0.0081(14) -0.0079(13)
C34 0.0301(16) 0.0242(15) 0.0267(15) 0.0043(12) -0.0035(13) -0.0031(13)
C35 0.0211(14) 0.0227(15) 0.0303(15) 0.0099(12) 0.0004(12) -0.0051(12)
C36 0.0250(16) 0.0228(16) 0.059(2) 0.0057(15) -0.0041(15) 0.0003(13)
C37 0.0223(16) 0.038(2) 0.070(2) 0.0219(18) -0.0109(16) -0.0038(15)
C38 0.0278(17) 0.051(2) 0.0394(19) 0.0130(16) -0.0134(15) -0.0117(15)
C39 0.0309(16) 0.049(2) 0.0246(15) -0.0031(14) -0.0051(13) -0.0045(15)

loop_
_atom_type_symbol
_atom_type_description
_atom_type_scat_dispersion_real
_atom_type_scat_dispersion_imag
_atom_type_scat_source
C C 0.0033 0.0016 'International Tables Vol C Tables 4.2.6.8 and 6.1.1.4'
H H 0.0000 0.0000 'International Tables Vol C Tables 4.2.6.8 and 6.1.1.4'
Dy Dy -0.1892 4.4098 'International Tables Vol C Tables 4.2.6.8 and 6.1.1.4'
N N 0.0061 0.0033 'International Tables Vol C Tables 4.2.6.8 and 6.1.1.4'
O O 0.0106 0.0060 'International Tables Vol C Tables 4.2.6.8 and 6.1.1.4'
S S 0.1246 0.1234 'International Tables Vol C Tables 4.2.6.8 and 6.1.1.4'

loop_
_geom_angle_atom_site_label_1
_geom_angle_atom_site_label_2
_geom_angle_atom_site_label_3
_geom_angle
_geom_angle_site_symmetry_1
_geom_angle_site_symmetry_3
_geom_angle_publ_flag
S1 Dy1 S2 139.08(2) . . y
N1 Dy1 S1 126.25(5) . . y
N1 Dy1 S2 94.31(5) . . y
N1 Dy1 N2 80.92(7) . . y
N1 Dy1 N3 90.40(7) . . y
N1 Dy1 N4 126.24(7) . . y
N2 Dy1 S1 90.88(5) . . y
N2 Dy1 S2 90.53(5) . . y
N2 Dy1 N3 136.92(7) . . y
N2 Dy1 N4 138.73(7) . . y
N3 Dy1 S1 60.86(5) . . y
N3 Dy1 S2 132.35(5) . . y
N4 Dy1 S1 93.86(6) . . y
N4 Dy1 S2 60.31(6) . . y
N4 Dy1 N3 79.02(7) . . y
C30 S1 Dy1 81.29(9) . . ?
C35 S2 Dy1 80.65(10) . . ?
C1 N1 Dy1 122.71(16) . . ?
C1 N1 C6 118.6(2) . . ?
C6 N1 Dy1 117.47(14) . . ?
C3 N2 Dy1 120.23(17) . . ?
C3 N2 C18 120.1(2) . . ?
C18 N2 Dy1 118.58(14) . . ?
C30 N3 Dy1 100.11(16) . . ?
C34 N3 Dy1 139.57(19) . . ?
C34 N3 C30 119.4(2) . . ?
C35 N4 Dy1 102.57(16) . . ?
C39 N4 Dy1 137.4(2) . . ?
C39 N4 C35 120.0(2) . . ?
N1 C1 C2 124.0(2) . . ?
N1 C1 C4 120.0(2) . . ?
C2 C1 C4 116.1(2) . . ?
C3 C2 C1 130.0(2) . . ?
N2 C3 C2 124.6(2) . . ?
N2 C3 C5 118.9(2) . . ?
C2 C3 C5 116.4(2) . . ?
C7 C6 N1 117.9(2) . . ?
C7 C6 C11 121.1(2) . . ?
C11 C6 N1 120.7(2) . . ?
C6 C7 C12 121.8(2) . . ?
C8 C7 C6 118.1(3) . . ?
C8 C7 C12 120.1(2) . . ?
C9 C8 C7 121.1(3) . . ?
C10 C9 C8 120.0(3) . . ?
C9 C10 C11 121.5(3) . . ?
C6 C11 C15 122.6(2) . . ?
C10 C11 C6 117.9(2) . . ?
C10 C11 C15 119.4(2) . . ?
C7 C12 C13 113.7(2) . . ?
C7 C12 C14 111.3(2) . . ?
C14 C12 C13 110.3(2) . . ?
C11 C15 C16 109.7(2) . . ?
C11 C15 C17 113.4(2) . . ?
C17 C15 C16 109.2(2) . . ?
C19 C18 N2 121.2(2) . . ?
C19 C18 C23 120.7(2) . . ?
C23 C18 N2 117.9(2) . . ?
C18 C19 C24 121.9(2) . . ?
C20 C19 C18 118.5(2) . . ?
C20 C19 C24 119.5(2) . . ?
C21 C20 C19 121.5(3) . . ?
C20 C21 C22 119.5(3) . . ?
C21 C22 C23 121.5(3) . . ?
C18 C23 C27 122.1(2) . . ?
C22 C23 C18 118.2(2) . . ?
C22 C23 C27 119.7(2) . . ?
C19 C24 C25 110.6(2) . . ?
C19 C24 C26 112.2(2) . . ?
C25 C24 C26 110.4(2) . . ?
C28 C27 C23 112.6(3) . . ?
C28 C27 C29 109.8(3) . . ?
C29 C27 C23 111.9(2) . . ?
S1 C30 Dy1 63.83(8) . . ?
N3 C30 Dy1 53.69(13) . . ?
N3 C30 S1 116.90(19) . . ?
N3 C30 C31 120.0(2) . . ?
C31 C30 Dy1 169.6(2) . . ?
C31 C30 S1 123.1(2) . . ?
C32 C31 C30 119.3(3) . . ?
C31 C32 C33 120.4(3) . . ?
C34 C33 C32 117.8(3) . . ?
N3 C34 C33 123.1(3) . . ?
N4 C35 S2 116.29(19) . . ?
N4 C35 C36 119.8(3) . . ?
C36 C35 S2 123.9(2) . . ?
C37 C36 C35 119.2(3) . . ?
C36 C37 C38 120.8(3) . . ?
C37 C38 C39 117.8(3) . . ?
N4 C39 C38 122.4(3) . . ?
C4S O1S C1S 109.1(9) . . ?
O1S C1S C2S 103.2(8) . . ?
C1S C2S C3S 101.5(7) . . ?
C2S C3S C4S 103.1(7) . . ?
O1S C4S C3S 107.2(9) . . ?

loop_
_geom_bond_atom_site_label_1
_geom_bond_atom_site_label_2
_geom_bond_distance
_geom_bond_site_symmetry_2
_geom_bond_publ_flag
Dy1 S1 2.7363(7) . y
Dy1 S2 2.7743(7) . y
Dy1 N1 2.299(2) . y
Dy1 N2 2.318(2) . y
Dy1 N3 2.467(2) . y
Dy1 N4 2.436(2) . y
S1 C30 1.744(3) . ?
S2 C35 1.746(3) . ?
N1 C1 1.338(3) . ?
N1 C6 1.448(3) . ?
N2 C3 1.336(3) . ?
N2 C18 1.440(3) . ?
N3 C30 1.352(3) . ?
N3 C34 1.347(3) . ?
N4 C35 1.345(4) . ?
N4 C39 1.344(3) . ?
C1 C2 1.402(4) . ?
C1 C4 1.513(3) . ?
C2 C3 1.399(4) . ?
C3 C5 1.517(4) . ?
C6 C7 1.407(4) . ?
C6 C11 1.407(4) . ?
C7 C8 1.395(4) . ?
C7 C12 1.522(4) . ?
C8 C9 1.381(4) . ?
C9 C10 1.371(4) . ?
C10 C11 1.395(4) . ?
C11 C15 1.523(4) . ?
C12 C13 1.529(4) . ?
C12 C14 1.526(4) . ?
C15 C16 1.536(4) . ?
C15 C17 1.528(4) . ?
C18 C19 1.408(3) . ?
C18 C23 1.408(4) . ?
C19 C20 1.387(4) . ?
C19 C24 1.518(4) . ?
C20 C21 1.378(4) . ?
C21 C22 1.384(4) . ?
C22 C23 1.389(4) . ?
C23 C27 1.520(4) . ?
C24 C25 1.534(4) . ?
C24 C26 1.535(4) . ?
C27 C28 1.501(4) . ?
C27 C29 1.514(4) . ?
C30 C31 1.405(4) . ?
C31 C32 1.370(4) . ?
C32 C33 1.381(4) . ?
C33 C34 1.371(4) . ?
C35 C36 1.400(4) . ?
C36 C37 1.368(4) . ?
C37 C38 1.372(5) . ?
C38 C39 1.377(4) . ?
O1S C1S 1.418(12) . ?
O1S C4S 1.398(13) . ?
C1S C2S 1.525(11) . ?
C2S C3S 1.534(11) . ?
C3S C4S 1.534(11) . ?
